data_2012375
loop_
_publ_author_name
'Bryan, Jeffrey C.'
'Levitskaia, Tatiana G.'

_publ_section_title
;
 Tetrabenzo-24-crown-8 tris(1,2-dichloroethane) solvate
;
_journal_issue 12
_journal_name_full 'Acta Crystallographica Section C'
_journal_page_first 1457
_journal_page_last 1459
_journal_paper_doi 10.1107/S0108270101014627
_journal_volume 57
_journal_year 2001
_chemical_formula_iupac 'C32 H32 O8 , 3C2 H4 Cl2'
_chemical_formula_moiety 'C32 H32 O8 , 3C2 H4 Cl2'
_chemical_formula_sum 'C38 H44 Cl6 O8'
_chemical_formula_weight 841.43
_chemical_name_common
;
tetrabenzo-24-crown-8 tris(1,2-dichloroethane)
;
_chemical_name_systematic
;
2,5,12,15,22,25,32,35-Octaoxopentacyclo[34.4.0.0^6,11^.
0^16,21^.0^26,31^]tetraconta-6,8,10,16,18,20,26,28,30,36,38,40-dodecaene
tris(1,2-dichloroethane) solvate
;
_space_group_IT_number 2
_symmetry_cell_setting triclinic
_symmetry_space_group_name_Hall '-P 1'
_symmetry_space_group_name_H-M 'P -1'
_atom_sites_solution_hydrogens geom
_atom_sites_solution_primary direct
_atom_sites_solution_secondary difmap
_cell_angle_alpha 97.144(10)
_cell_angle_beta 97.854(10)
_cell_angle_gamma 103.405(11)
_cell_formula_units_Z 4
_cell_length_a 13.478(2)
_cell_length_b 14.3841(18)
_cell_length_c 21.381(2)
_cell_measurement_reflns_used 25
_cell_measurement_temperature 100
_cell_measurement_theta_max 14.4
_cell_measurement_theta_min 10.0
_cell_volume 3941.6(9)
_computing_cell_refinement CAD-4-PC
_computing_data_collection 'CAD-4-PC (Enraf-Nonius, 1996)'
_computing_data_reduction 'XCAD4 (Harms, 1995)'
_computing_molecular_graphics 'SHELXTL (Bruker, 1997)'
_computing_publication_material 'PLATON (Spek, 2001)'
_computing_structure_refinement 'SHELXL97 (Sheldrick, 1997)'
_computing_structure_solution 'SHELXS97 (Sheldrick, 1990)'
_diffrn_ambient_temperature 100
_diffrn_measured_fraction_theta_full 1.00
_diffrn_measured_fraction_theta_max 1.00
_diffrn_measurement_device_type 'Enraf-Nonius CAD-4'
_diffrn_measurement_method '\w scans'
_diffrn_radiation_monochromator graphite
_diffrn_radiation_source 'fine-focus sealed tube'
_diffrn_radiation_type 'Mo K\a'
_diffrn_radiation_wavelength .71073
_diffrn_reflns_av_R_equivalents .025
_diffrn_reflns_av_sigmaI/netI .049
_diffrn_reflns_limit_h_max 17
_diffrn_reflns_limit_h_min -17
_diffrn_reflns_limit_k_max 18
_diffrn_reflns_limit_k_min -18
_diffrn_reflns_limit_l_max 27
_diffrn_reflns_limit_l_min -20
_diffrn_reflns_number 25644
_diffrn_reflns_reduction_process 'XCAD4 (Harms, 1995)'
_diffrn_reflns_theta_full 27.5
_diffrn_reflns_theta_max 27.5
_diffrn_reflns_theta_min 2.0
_diffrn_standards_decay_% 6
_diffrn_standards_interval_time 120
_diffrn_standards_number 3
_exptl_absorpt_coefficient_mu .486
_exptl_absorpt_correction_T_max .884
_exptl_absorpt_correction_T_min .840
_exptl_absorpt_correction_type \y-scan
_exptl_absorpt_process_details '(SHELXTL; Bruker, 1997)'
_exptl_crystal_colour 'colourless '
_exptl_crystal_density_diffrn 1.418
_exptl_crystal_density_meas ?
_exptl_crystal_description 'hexagonal rod'
_exptl_crystal_F_000 1752
_exptl_crystal_size_max .56
_exptl_crystal_size_mid .34
_exptl_crystal_size_min .23
_refine_diff_density_max .95
_refine_diff_density_min -.76
_refine_ls_extinction_method none
_refine_ls_goodness_of_fit_ref 1.026
_refine_ls_hydrogen_treatment constr
_refine_ls_matrix_type full
_refine_ls_number_constraints 0
_refine_ls_number_parameters 1027
_refine_ls_number_reflns 18086
_refine_ls_number_restraints 0
_refine_ls_restrained_S_all 1.026
_refine_ls_R_factor_all .078
_refine_ls_R_factor_gt .044
_refine_ls_shift/su_max .001
_refine_ls_shift/su_mean .000
_refine_ls_structure_factor_coef Fsqd
_refine_ls_weighting_details 'w = 1/[\s^2^(Fo^2^)+(0.0501P)^2^+2.861P] where P=(Fo^2^+2Fc^2^)/3'
_refine_ls_weighting_scheme calc
_refine_ls_wR_factor_gt .107
_refine_ls_wR_factor_ref .120
_reflns_number_gt 12891
_reflns_number_total 18086
_reflns_threshold_expression I>2\s(I)
_cod_data_source_file fr1347.cif
_cod_data_source_block I
_cod_depositor_comments
;
The following automatic conversions were performed:
'_symmetry_cell_setting' value 'Triclinic' changed to 'triclinic'
according to '/home/saulius/struct/CIF-dictionaries/cif_core.dic'
dictionary named 'cif_core.dic' version 2.4.1 from 2010-06-29.

Automatic conversion script
Id: cif_fix_enum 1527 2010-12-29 10:47:43Z saulius 

The following automatic conversions were performed:

'_symmetry_cell_setting' value 'Triclinic' changed to 'triclinic'
according to /home/saulius/struct/CIF-dictionaries/cif_core.dic
dictionary named 'cif_core.dic' version 2.4.1 from 2010-06-29.

Automatic conversion script
Id: cif_fix_values 1715 2011-07-08 13:25:40Z adriana 

The following automatic conversions were performed:

'_exptl_crystal_density_meas' value 'not measured' was changed to '?'
- the value is perceived as not measured.

Automatic conversion script
Id: cif_fix_values 3008 2015-01-20 13:52:24Z robertas 
;
_cod_database_code 2012375
_cod_database_fobs_code 2012375

loop_
_symmetry_equiv_pos_as_xyz
x,y,z
-x,-y,-z

loop_
_atom_site_aniso_label
_atom_site_aniso_U_11
_atom_site_aniso_U_22
_atom_site_aniso_U_33
_atom_site_aniso_U_12
_atom_site_aniso_U_13
_atom_site_aniso_U_23
O1 .0194(7) .0221(8) .0184(7) .0049(6) .0040(6) .0077(6)
O2 .0181(7) .0180(7) .0167(7) .0015(6) .0024(6) .0060(6)
O3 .0154(7) .0224(8) .0182(7) .0068(6) -.0006(6) .0027(6)
O4 .0159(7) .0232(8) .0170(7) .0085(6) .0013(6) .0014(6)
O5 .0198(7) .0178(7) .0161(7) .0071(6) .0059(6) .0043(6)
O6 .0219(7) .0154(7) .0152(7) .0072(6) .0055(6) .0058(6)
O7 .0154(7) .0134(7) .0212(7) .0046(5) .0004(6) .0055(6)
O8 .0172(7) .0176(7) .0280(8) .0081(6) .0046(6) .0095(6)
C1 .0160(10) .0215(11) .0213(11) .0077(8) -.0013(8) .0070(8)
C2 .0148(9) .0211(11) .0187(10) .0062(8) -.0037(8) .0061(8)
C3 .0216(11) .0245(12) .0265(12) .0022(9) -.0044(9) .0073(9)
C4 .0314(13) .0243(12) .0334(14) -.0017(10) -.0081(11) .0016(10)
C5 .0398(15) .0343(14) .0253(13) .0072(11) -.0081(11) -.0042(11)
C6 .0271(12) .0329(13) .0216(11) .0104(10) -.0019(9) .0049(10)
C7 .0150(10) .0241(11) .0205(11) .0016(8) .0019(8) .0105(9)
C8 .0155(10) .0265(11) .0206(11) .0077(8) .0033(8) .0080(9)
C9 .0154(10) .0226(11) .0161(10) .0033(8) .0043(8) .0050(8)
C10 .0151(10) .0225(11) .0175(10) .0053(8) .0061(8) .0041(8)
C11 .0186(11) .0321(13) .0224(11) .0086(9) .0025(9) -.0008(9)
C12 .0240(12) .0347(14) .0292(13) .0071(10) .0006(10) -.0088(10)
C13 .0285(12) .0295(13) .0325(13) .0117(10) .0053(10) -.0059(10)
C14 .0205(11) .0275(12) .0251(11) .0097(9) .0044(9) .0033(9)
C15 .0135(9) .0295(12) .0162(10) .0094(8) .0009(8) .0049(9)
C16 .0172(10) .0238(11) .0148(10) .0069(8) .0033(8) .0064(8)
C17 .0135(9) .0200(10) .0152(9) .0083(8) .0000(8) .0033(8)
C18 .0135(9) .0160(10) .0176(10) .0070(8) -.0012(8) .0054(8)
C19 .0190(10) .0221(11) .0161(10) .0089(8) .0020(8) .0053(8)
C20 .0234(11) .0202(11) .0214(11) .0102(9) .0019(9) -.0002(9)
C21 .0216(11) .0152(10) .0306(12) .0061(8) .0035(9) .0051(9)
C22 .0177(10) .0202(11) .0230(11) .0067(8) .0043(8) .0075(9)
C23 .0183(10) .0207(10) .0167(10) .0082(8) .0058(8) .0084(8)
C24 .0140(9) .0203(10) .0179(10) .0052(8) .0012(8) .0060(8)
C25 .0226(10) .0130(9) .0163(10) .0039(8) .0073(8) .0050(8)
C26 .0246(11) .0166(10) .0202(10) .0061(8) .0101(9) .0067(8)
C27 .0329(13) .0211(11) .0346(13) .0128(10) .0191(11) .0109(10)
C28 .0469(15) .0135(11) .0428(15) .0098(10) .0261(12) .0073(10)
C29 .0367(14) .0165(11) .0305(13) -.0022(10) .0117(11) -.0012(9)
C30 .0258(11) .0199(11) .0182(10) .0008(9) .0045(9) .0029(8)
C31 .0198(11) .0251(11) .0307(12) .0117(9) .0080(9) .0164(10)
C32 .0213(11) .0325(12) .0201(11) .0120(9) .0059(9) .0142(9)
O11 .0216(7) .0148(7) .0159(7) .0071(6) .0078(6) .0072(6)
O12 .0208(7) .0118(7) .0140(7) .0054(5) .0054(6) .0048(5)
O13 .0154(7) .0113(7) .0205(7) .0051(5) .0008(6) .0039(6)
O14 .0139(7) .0129(7) .0198(7) .0049(5) -.0004(6) .0046(6)
O15 .0170(7) .0151(7) .0142(7) .0017(6) .0006(6) .0031(5)
O16 .0170(7) .0167(7) .0129(7) .0021(6) .0009(5) .0034(5)
O17 .0133(7) .0216(8) .0164(7) .0069(6) .0000(6) .0016(6)
O18 .0138(7) .0233(8) .0147(7) .0077(6) -.0001(5) .0017(6)
C41 .0140(9) .0169(10) .0156(9) .0078(8) .0027(8) .0050(8)
C42 .0148(9) .0130(9) .0172(10) .0070(7) .0012(8) .0062(8)
C43 .0184(10) .0164(10) .0184(10) .0090(8) .0047(8) .0084(8)
C44 .0277(11) .0171(10) .0205(11) .0123(9) .0053(9) .0021(8)
C45 .0266(11) .0124(10) .0298(12) .0083(8) .0070(9) .0051(9)
C46 .0198(10) .0155(10) .0228(11) .0061(8) .0054(8) .0091(8)
C47 .0146(9) .0162(10) .0176(10) .0049(8) .0057(8) .0082(8)
C48 .0133(9) .0150(10) .0198(10) .0036(7) .0004(8) .0074(8)
C49 .0188(10) .0126(9) .0144(9) .0045(8) .0033(8) .0060(7)
C50 .0183(10) .0127(9) .0155(10) .0036(8) .0063(8) .0062(7)
C51 .0209(10) .0168(10) .0212(10) .0086(8) .0075(8) .0087(8)
C52 .0323(12) .0116(10) .0250(11) .0080(9) .0110(9) .0064(8)
C53 .0290(12) .0124(10) .0218(11) .0001(8) .0028(9) .0012(8)
C54 .0223(11) .0162(10) .0186(10) .0034(8) .0003(8) .0042(8)
C55 .0164(10) .0179(10) .0178(10) .0071(8) .0019(8) .0083(8)
C56 .0184(10) .0198(10) .0134(9) .0047(8) .0005(8) .0063(8)
C57 .0124(9) .0157(10) .0180(10) .0055(7) -.0009(8) .0047(8)
C58 .0134(9) .0167(10) .0173(10) .0078(8) -.0010(8) .0028(8)
C59 .0167(10) .0165(10) .0226(11) .0049(8) .0007(8) .0049(8)
C60 .0215(11) .0138(10) .0264(11) .0041(8) -.0015(9) -.0006(8)
C61 .0230(11) .0218(11) .0198(11) .0081(9) -.0034(9) -.0028(9)
C62 .0206(10) .0218(11) .0182(10) .0065(8) .0021(8) .0055(8)
C63 .0144(9) .0206(10) .0167(10) .0030(8) .0023(8) .0059(8)
C64 .0122(9) .0230(11) .0173(10) .0062(8) .0012(8) .0039(8)
C65 .0157(9) .0186(10) .0132(9) .0022(8) .0022(8) .0050(8)
C66 .0163(10) .0182(10) .0143(9) .0030(8) .0058(8) .0053(8)
C67 .0162(10) .0249(11) .0162(10) .0033(8) .0022(8) .0075(8)
C68 .0244(11) .0214(11) .0139(10) -.0010(9) .0015(8) .0008(8)
C69 .0281(12) .0193(11) .0198(11) .0068(9) .0062(9) .0004(8)
C70 .0182(10) .0222(11) .0210(11) .0079(8) .0045(8) .0054(9)
C71 .0137(9) .0234(11) .0158(10) .0069(8) .0018(8) .0075(8)
C72 .0167(10) .0182(10) .0169(10) .0061(8) .0044(8) .0104(8)
Cl3 .0301(3) .0678(5) .0416(4) .0044(3) .0039(3) .0251(4)
Cl3A .0301(3) .0678(5) .0416(4) .0044(3) .0039(3) .0251(4)
Cl4 .0436(4) .0313(3) .0273(3) .0138(3) .0102(3) .0037(2)
Cl4A .0436(4) .0313(3) .0273(3) .0138(3) .0102(3) .0037(2)
C75 .034(3) .039(3) .025(3) -.005(3) .005(2) .012(2)
C75A .030(3) .031(3) .025(3) .002(2) .003(2) .006(2)
C76 .029(3) .028(3) .024(3) .004(2) .000(2) .005(2)
C76A .037(3) .025(3) .021(3) -.002(2) .010(2) .001(2)
Cl1 .0280(4) .0262(5) .0273(5) .0072(4) .0035(4) .0108(4)
Cl2 .0392(5) .0351(5) .0438(5) .0082(4) .0013(4) .0138(4)
C73 .038(2) .036(2) .030(2) .0077(16) -.0100(16) .0013(17)
C74 .058(3) .035(2) .030(2) .014(2) .0025(18) .0120(18)
Cl5 .0288(3) .0839(6) .0280(3) .0206(3) .0081(3) .0237(3)
Cl6 .0253(3) .0265(3) .0305(3) .0063(2) .0043(2) .0088(2)
C77 .024(2) .041(3) .022(2) .007(2) .007(2) .013(2)
C78 .019(2) .031(3) .021(2) .0125(18) -.0014(18) -.0009(19)
Cl7 .0219(3) .0202(3) .0365(3) .0054(2) -.0003(2) .0076(2)
Cl8 .0317(3) .0395(3) .0246(3) .0154(3) .0075(2) .0081(2)
C79 .0246(16) .0244(17) .0218(16) .0080(13) .0042(13) .0041(13)
C80 .0194(13) .0215(15) .0231(14) .0092(11) -.0010(12) .0009(12)
Cl9 .0498(4) .0427(4) .0533(5) -.0052(3) -.0073(4) .0174(3)
Cl10 .0307(4) .0814(6) .0438(4) -.0013(4) .0081(3) .0186(4)
C81 .0286(13) .0491(17) .0324(14) .0068(12) .0047(11) .0132(12)
C82 .0332(14) .0465(16) .0343(14) .0040(12) .0077(12) .0112(12)
Cl11 .0427(4) .0490(4) .0280(3) -.0105(3) -.0053(3) .0172(3)
Cl12 .0640(5) .0486(4) .0491(4) .0332(4) .0311(4) .0284(3)
C83 .066(2) .0259(13) .0241(13) -.0040(13) .0123(13) .0079(10)
C84 .0475(16) .0274(13) .0278(13) .0097(11) .0107(12) .0088(10)
Cl1A .070(3) .045(2) .083(3) .032(2) .039(2) .029(2)
Cl2A .0296(11) .0309(11) .0267(10) -.0012(9) -.0001(8) .0116(9)
C73A .060(7) .023(5) .064(7) .029(5) .014(6) .019(5)
C74A .038(6) .052(7) .039(6) .002(5) .004(5) .025(6)
Cl5A .0288(3) .0839(6) .0280(3) .0206(3) .0081(3) .0237(3)
Cl6A .0253(3) .0265(3) .0305(3) .0063(2) .0043(2) .0088(2)
C77A .020(2) .030(3) .025(3) .010(2) .001(2) .006(2)
C78A .019(2) .022(3) .024(3) .0060(19) .003(2) .003(2)
Cl7A .0219(3) .0202(3) .0365(3) .0054(2) -.0003(2) .0076(2)
Cl8A .0317(3) .0395(3) .0246(3) .0154(3) .0075(2) .0081(2)
C79A .012(4) .020(5) .035(6) .004(4) -.002(4) -.001(5)
C80A .019(5) .013(5) .027(6) .005(4) .001(4) .009(5)

loop_
_atom_site_label
_atom_site_fract_x
_atom_site_fract_y
_atom_site_fract_z
_atom_site_U_iso_or_equiv
_atom_site_thermal_displace_type
_atom_site_calc_flag
_atom_site_refinement_flags
_atom_site_occupancy
_atom_site_type_symbol
O1 .44016(11) .09195(11) .49109(7) .0196(4) Uani . . 1.000 O
O2 .52622(11) .15340(10) .39864(7) .0179(4) Uani . . 1.000 O
O3 .43188(11) .12168(11) .26344(7) .0187(4) Uani . . 1.000 O
O4 .26313(11) .16004(11) .21696(7) .0184(4) Uani . . 1.000 O
O5 .12365(11) .24525(10) .28704(7) .0171(4) Uani . . 1.000 O
O6 .03819(11) .18540(10) .37954(7) .0166(4) Uani . . 1.000 O
O7 .05773(11) .01594(10) .43608(7) .0165(4) Uani . . 1.000 O
O8 .22775(11) -.02349(10) .48229(7) .0197(4) Uani . . 1.000 O
C1 .50479(16) .18322(16) .50568(10) .0192(6) Uani . . 1.000 C
C2 .55107(16) .21701(15) .45477(10) .0183(6) Uani . . 1.000 C
C3 .61637(17) .30937(17) .46397(11) .0254(7) Uani . . 1.000 C
C4 .6351(2) .36853(18) .52311(12) .0328(8) Uani . . 1.000 C
C5 .5905(2) .33548(19) .57286(12) .0356(8) Uani . . 1.000 C
C6 .52556(18) .24226(18) .56454(11) .0273(7) Uani . . 1.000 C
C7 .57468(16) .18429(16) .34668(10) .0199(6) Uani . . 1.000 C
C8 .53091(16) .10892(16) .28821(10) .0201(6) Uani . . 1.000 C
C9 .37602(16) .05897(15) .21049(10) .0180(6) Uani . . 1.000 C
C10 .28296(16) .07956(15) .18514(10) .0179(6) Uani . . 1.000 C
C11 .21948(17) .01968(17) .13192(11) .0246(7) Uani . . 1.000 C
C12 .24815(19) -.06051(19) .10349(12) .0310(8) Uani . . 1.000 C
C13 .33975(19) -.07967(18) .12771(12) .0304(7) Uani . . 1.000 C
C14 .40402(17) -.02041(17) .18133(11) .0238(7) Uani . . 1.000 C
C15 .17348(16) .18803(16) .19016(10) .0191(6) Uani . . 1.000 C
C16 .16702(16) .27612(15) .23310(10) .0180(6) Uani . . 1.000 C
C17 .11182(15) .31617(15) .33175(10) .0158(5) Uani . . 1.000 C
C18 .06595(15) .28380(14) .38320(10) .0153(6) Uani . . 1.000 C
C19 .05165(16) .35017(15) .43162(10) .0183(6) Uani . . 1.000 C
C20 .08309(17) .44924(16) .42934(11) .0214(6) Uani . . 1.000 C
C21 .12666(17) .48070(16) .37873(11) .0222(6) Uani . . 1.000 C
C22 .14107(16) .41449(15) .32960(10) .0195(6) Uani . . 1.000 C
C23 -.01802(16) .14784(15) .42687(10) .0173(6) Uani . . 1.000 C
C24 -.03746(15) .03941(15) .41408(10) .0171(6) Uani . . 1.000 C
C25 .05629(16) -.08002(14) .42776(10) .0168(6) Uani . . 1.000 C
C26 .14913(17) -.10180(15) .45275(10) .0194(6) Uani . . 1.000 C
C27 .15451(19) -.19785(16) .44672(12) .0267(7) Uani . . 1.000 C
C28 .0684(2) -.27133(16) .41644(13) .0320(8) Uani . . 1.000 C
C29 -.0221(2) -.25033(16) .39236(12) .0293(7) Uani . . 1.000 C
C30 -.02863(18) -.15446(16) .39791(10) .0221(6) Uani . . 1.000 C
C31 .32013(16) -.04311(16) .51300(11) .0228(7) Uani . . 1.000 C
C32 .39558(17) .05144(17) .54165(10) .0227(7) Uani . . 1.000 C
O11 .90683(11) .26221(10) .19633(7) .0162(4) Uani . . 1.000 O
O12 .99351(11) .35766(10) .11605(6) .0148(4) Uani . . 1.000 O
O13 .94295(10) .52824(10) .06966(7) .0155(4) Uani . . 1.000 O
O14 .76390(10) .54436(10) .02110(7) .0154(4) Uani . . 1.000 O
O15 .56347(11) .40120(10) .00641(6) .0160(4) Uani . . 1.000 O
O16 .48426(11) .32060(10) .09467(6) .0160(4) Uani . . 1.000 O
O17 .58037(11) .34344(10) .22864(7) .0171(4) Uani . . 1.000 O
O18 .75486(11) .31350(10) .27093(7) .0171(4) Uani . . 1.000 O
C41 .92428(15) .20639(14) .14455(9) .0146(5) Uani . . 1.000 C
C42 .97273(15) .25923(14) .10039(10) .0142(5) Uani . . 1.000 C
C43 .99492(16) .21039(15) .04642(10) .0163(6) Uani . . 1.000 C
C44 .96801(17) .10941(15) .03477(10) .0206(6) Uani . . 1.000 C
C45 .92015(17) .05756(15) .07719(11) .0220(6) Uani . . 1.000 C
C46 .89892(16) .10654(15) .13272(10) .0184(6) Uani . . 1.000 C
C47 1.04060(15) .41214(14) .07128(10) .0152(6) Uani . . 1.000 C
C48 1.04408(15) .51682(14) .09118(10) .0159(6) Uani . . 1.000 C
C49 .92748(15) .61883(14) .08276(9) .0148(5) Uani . . 1.000 C
C50 .82871(15) .62726(14) .05655(9) .0149(6) Uani . . 1.000 C
C51 .80382(16) .71543(15) .06843(10) .0181(6) Uani . . 1.000 C
C52 .87636(18) .79480(15) .10587(11) .0217(6) Uani . . 1.000 C
C53 .97391(18) .78747(15) .12980(11) .0222(6) Uani . . 1.000 C
C54 .99980(17) .69907(15) .11820(10) .0195(6) Uani . . 1.000 C
C55 .66501(15) .55172(15) -.00906(10) .0165(6) Uani . . 1.000 C
C56 .60341(16) .45279(15) -.04182(9) .0171(6) Uani . . 1.000 C
C57 .50315(15) .30875(14) -.01313(10) .0152(6) Uani . . 1.000 C
C58 .45908(15) .26466(14) .03543(10) .0155(6) Uani . . 1.000 C
C59 .39594(16) .17113(15) .02100(10) .0186(6) Uani . . 1.000 C
C60 .37687(17) .12071(15) -.04161(11) .0215(6) Uani . . 1.000 C
C61 .42000(17) .16368(16) -.08872(11) .0224(6) Uani . . 1.000 C
C62 .48314(16) .25833(16) -.07500(10) .0199(6) Uani . . 1.000 C
C63 .43720(16) .28068(15) .14469(10) .0173(6) Uani . . 1.000 C
C64 .47818(15) .35112(15) .20554(10) .0173(6) Uani . . 1.000 C
C65 .63353(15) .40431(15) .28301(9) .0160(5) Uani . . 1.000 C
C66 .72995(15) .38784(15) .30665(9) .0160(6) Uani . . 1.000 C
C67 .79044(16) .44533(16) .36170(10) .0191(6) Uani . . 1.000 C
C68 .75655(17) .52029(16) .39336(10) .0214(6) Uani . . 1.000 C
C69 .66262(18) .53623(16) .37022(10) .0223(7) Uani . . 1.000 C
C70 .60080(16) .47836(15) .31504(10) .0197(6) Uani . . 1.000 C
C71 .84898(15) .28993(15) .29459(10) .0170(6) Uani . . 1.000 C
C72 .86514(16) .21338(15) .24519(10) .0162(6) Uani . . 1.000 C
Cl3 .34033(5) -.08779(6) .34147(4) .0466(2) Uani . . .500 Cl
Cl3A .34033(5) -.08779(6) .34147(4) .0466(2) Uani . . .500 Cl
Cl4 .06047(5) -.01284(5) .26817(3) .0330(2) Uani . . .500 Cl
Cl4A .06047(5) -.01284(5) .26817(3) .0330(2) Uani . . .500 Cl
C75 .2483(5) -.0143(4) .3309(3) .0345(17) Uani . . .500 C
C75A .2139(4) -.0960(4) .2931(2) .0297(17) Uani . . .500 C
C76 .1581(4) -.0796(4) .2843(2) .0279(17) Uani . . .500 C
C76A .1891(4) -.0020(4) .3111(2) .0291(17) Uani . . .500 C
Cl1 .28376(8) .48094(8) .17510(5) .0267(3) Uani . . .730 Cl
Cl2 .28612(7) .71324(7) .18846(5) .0395(3) Uani . . .730 Cl
C73 .3432(3) .5700(3) .24381(19) .0368(12) Uani . . .730 C
C74 .2822(4) .6445(3) .25201(19) .0405(14) Uani . . .730 C
Cl5 .38950(5) .34427(6) .36654(3) .0442(2) Uani . . .530 Cl
Cl6 .24267(4) .23139(4) .51683(3) .0272(2) Uani . . .530 Cl
C77 .3411(4) .3376(4) .4420(2) .0282(14) Uani . . .530 C
C78 .2865(3) .2346(3) .4427(2) .0236(14) Uani . . .530 C
Cl7 .76987(4) .30031(4) -.00525(3) .0264(2) Uani . . .780 Cl
Cl8 .62269(5) .12900(5) .12354(3) .0303(2) Uani . . .780 Cl
C79 .6733(2) .1642(2) .05273(15) .0232(9) Uani . . .780 C
C80 .7213(2) .2717(2) .06447(14) .0213(8) Uani . . .780 C
Cl9 .76092(6) .95851(6) .25590(4) .0522(3) Uani . . 1.000 Cl
Cl10 .55863(6) .78850(7) .27183(4) .0537(3) Uani . . 1.000 Cl
C81 .7552(2) .8331(2) .24898(13) .0367(9) Uani . . 1.000 C
C82 .6917(2) .7841(2) .29333(13) .0384(8) Uani . . 1.000 C
Cl11 .64945(6) .56941(5) .16473(3) .0437(2) Uani . . 1.000 Cl
Cl12 .94361(6) .52501(6) .24176(4) .0468(3) Uani . . 1.000 Cl
C83 .7546(2) .51268(19) .17553(12) .0405(9) Uani . . 1.000 C
C84 .8361(2) .57782(18) .22696(12) .0334(8) Uani . . 1.000 C
Cl1A .3059(3) .5267(3) .1952(2) .0589(16) Uani . . .270 Cl
Cl2A .17795(17) .66320(16) .26609(10) .0304(6) Uani . . .270 Cl
C73A .3134(9) .6490(7) .1892(6) .045(4) Uani . . .270 C
C74A .3004(8) .7049(10) .2474(5) .043(4) Uani . . .270 C
Cl5A .38950(5) .34427(6) .36654(3) .0442(2) Uani . . .470 Cl
Cl6A .24267(4) .23139(4) .51683(3) .0272(2) Uani . . .470 Cl
C77A .3198(4) .2572(4) .4076(2) .0245(16) Uani . . .470 C
C78A .3179(4) .3129(4) .4706(3) .0217(16) Uani . . .470 C
Cl7A .76987(4) .30031(4) -.00525(3) .0264(2) Uani . . .220 Cl
Cl8A .62269(5) .12900(5) .12354(3) .0303(2) Uani . . .220 Cl
C79A .6837(7) .2303(7) .0971(5) .023(3) Uani . . .220 C
C80A .7010(8) .1988(7) .0315(5) .019(3) Uani . . .220 C
H3 .64830 .33220 .42990 .0300 Uiso calc R 1.000 H
H4 .67890 .43220 .52910 .0390 Uiso calc R 1.000 H
H5 .60400 .37630 .61320 .0430 Uiso calc R 1.000 H
H6 .49570 .21950 .59930 .0330 Uiso calc R 1.000 H
H7A .65040 .19290 .35740 .0240 Uiso calc R 1.000 H
H7B .56170 .24710 .33860 .0240 Uiso calc R 1.000 H
H8A .57710 .11710 .25600 .0240 Uiso calc R 1.000 H
H8B .52380 .04320 .29940 .0240 Uiso calc R 1.000 H
H11 .15650 .03320 .11480 .0290 Uiso calc R 1.000 H
H12 .20420 -.10200 .06730 .0370 Uiso calc R 1.000 H
H13 .35930 -.13380 .10770 .0360 Uiso calc R 1.000 H
H14 .46710 -.03430 .19800 .0290 Uiso calc R 1.000 H
H15A .11060 .13500 .18740 .0230 Uiso calc R 1.000 H
H15B .17930 .20270 .14660 .0230 Uiso calc R 1.000 H
H16A .23690 .32030 .24760 .0220 Uiso calc R 1.000 H
H16B .12270 .31120 .20980 .0220 Uiso calc R 1.000 H
H19 .02060 .32850 .46630 .0220 Uiso calc R 1.000 H
H20 .07430 .49500 .46290 .0260 Uiso calc R 1.000 H
H21 .14710 .54810 .37730 .0270 Uiso calc R 1.000 H
H22 .17090 .43670 .29470 .0230 Uiso calc R 1.000 H
H23A -.08450 .16660 .42420 .0210 Uiso calc R 1.000 H
H23B .02270 .17390 .47020 .0210 Uiso calc R 1.000 H
H24A -.09220 .00920 .43710 .0210 Uiso calc R 1.000 H
H24B -.06030 .01510 .36770 .0210 Uiso calc R 1.000 H
H27 .21680 -.21330 .46320 .0320 Uiso calc R 1.000 H
H28 .07240 -.33680 .41240 .0380 Uiso calc R 1.000 H
H29 -.08040 -.30110 .37190 .0350 Uiso calc R 1.000 H
H30 -.09130 -.14000 .38120 .0270 Uiso calc R 1.000 H
H31A .35010 -.07970 .48150 .0270 Uiso calc R 1.000 H
H31B .30420 -.08260 .54680 .0270 Uiso calc R 1.000 H
H32A .35970 .09590 .56290 .0270 Uiso calc R 1.000 H
H32B .45030 .04110 .57400 .0270 Uiso calc R 1.000 H
H43 1.02860 .24560 .01720 .0200 Uiso calc R 1.000 H
H44 .98280 .07610 -.00270 .0250 Uiso calc R 1.000 H
H45 .90160 -.01120 .06880 .0260 Uiso calc R 1.000 H
H46 .86700 .07080 .16230 .0220 Uiso calc R 1.000 H
H47A .99980 .38850 .02770 .0180 Uiso calc R 1.000 H
H47B 1.11160 .40440 .07080 .0180 Uiso calc R 1.000 H
H48A 1.06270 .53480 .13830 .0190 Uiso calc R 1.000 H
H48B 1.09620 .55870 .07150 .0190 Uiso calc R 1.000 H
H51 .73740 .72170 .05100 .0220 Uiso calc R 1.000 H
H52 .85830 .85450 .11500 .0260 Uiso calc R 1.000 H
H53 1.02360 .84250 .15420 .0270 Uiso calc R 1.000 H
H54 1.06710 .69400 .13470 .0230 Uiso calc R 1.000 H
H55A .67410 .59640 -.04070 .0200 Uiso calc R 1.000 H
H55B .62820 .57750 .02330 .0200 Uiso calc R 1.000 H
H56A .54590 .45790 -.07420 .0210 Uiso calc R 1.000 H
H56B .64800 .41830 -.06350 .0210 Uiso calc R 1.000 H
H59 .36570 .14130 .05350 .0220 Uiso calc R 1.000 H
H60 .33390 .05650 -.05150 .0260 Uiso calc R 1.000 H
H61 .40690 .12890 -.13100 .0270 Uiso calc R 1.000 H
H62 .51210 .28790 -.10790 .0240 Uiso calc R 1.000 H
H63A .45380 .21810 .14950 .0210 Uiso calc R 1.000 H
H63B .36100 .26910 .13430 .0210 Uiso calc R 1.000 H
H64A .48030 .41780 .19760 .0210 Uiso calc R 1.000 H
H64B .43290 .33590 .23760 .0210 Uiso calc R 1.000 H
H67 .85500 .43390 .37800 .0230 Uiso calc R 1.000 H
H68 .79850 .56020 .43090 .0260 Uiso calc R 1.000 H
H69 .63970 .58700 .39200 .0270 Uiso calc R 1.000 H
H70 .53600 .48980 .29940 .0240 Uiso calc R 1.000 H
H71A .84400 .26540 .33560 .0200 Uiso calc R 1.000 H
H71B .90780 .34820 .30190 .0200 Uiso calc R 1.000 H
H72A .91390 .17890 .26460 .0190 Uiso calc R 1.000 H
H72B .79860 .16570 .22690 .0190 Uiso calc R 1.000 H
H75A .22700 .00540 .37200 .0420 Uiso calc R .500 H
H75B .27830 .04450 .31340 .0420 Uiso calc R .500 H
H75C .21740 -.10720 .24700 .0360 Uiso calc R .500 H
H75D .16040 -.14990 .30240 .0360 Uiso calc R .500 H
H76A .12880 -.13790 .30250 .0330 Uiso calc R .500 H
H76B .18110 -.10080 .24400 .0330 Uiso calc R .500 H
H76C .23990 .05130 .29890 .0350 Uiso calc R .500 H
H76D .19080 .01140 .35780 .0350 Uiso calc R .500 H
H73A .34730 .53840 .28230 .0440 Uiso calc R .730 H
H73B .41460 .60200 .23910 .0440 Uiso calc R .730 H
H74A .31090 .68840 .29320 .0490 Uiso calc R .730 H
H74B .20940 .61180 .25320 .0490 Uiso calc R .730 H
H77A .39940 .36040 .47830 .0340 Uiso calc R .530 H
H77B .29280 .37950 .44610 .0340 Uiso calc R .530 H
H78A .33440 .19230 .43830 .0280 Uiso calc R .530 H
H78B .22720 .21190 .40690 .0280 Uiso calc R .530 H
H79A .72580 .12890 .04330 .0280 Uiso calc R .780 H
H79B .61650 .14720 .01540 .0280 Uiso calc R .780 H
H80A .77800 .28940 .10180 .0260 Uiso calc R .780 H
H80B .66890 .30750 .07300 .0260 Uiso calc R .780 H
H81A .72530 .80150 .20440 .0440 Uiso calc R 1.000 H
H81B .82640 .82480 .25830 .0440 Uiso calc R 1.000 H
H82A .71910 .81700 .33790 .0460 Uiso calc R 1.000 H
H82B .69560 .71590 .29050 .0460 Uiso calc R 1.000 H
H83A .73080 .44840 .18820 .0490 Uiso calc R 1.000 H
H83B .78230 .50390 .13520 .0490 Uiso calc R 1.000 H
H84A .80710 .58770 .26670 .0400 Uiso calc R 1.000 H
H84B .85980 .64170 .21370 .0400 Uiso calc R 1.000 H
H73C .38150 .67860 .17830 .0530 Uiso calc R .270 H
H73D .25920 .65210 .15380 .0530 Uiso calc R .270 H
H74C .31110 .77380 .24210 .0520 Uiso calc R .270 H
H74D .35350 .70100 .28320 .0520 Uiso calc R .270 H
H77C .24870 .22810 .38380 .0300 Uiso calc R .470 H
H77D .35540 .20500 .41300 .0300 Uiso calc R .470 H
H78C .28580 .36710 .46430 .0260 Uiso calc R .470 H
H78D .38940 .34020 .49420 .0260 Uiso calc R .470 H
H79C .64030 .27720 .09630 .0280 Uiso calc R .220 H
H79D .75060 .26170 .12560 .0280 Uiso calc R .220 H
H80C .63320 .16750 .00390 .0230 Uiso calc R .220 H
H80D .74190 .14990 .03310 .0230 Uiso calc R .220 H

loop_
_atom_type_symbol
_atom_type_description
_atom_type_scat_dispersion_real
_atom_type_scat_dispersion_imag
_atom_type_scat_source
O O .0106 .0060 'International Tables Vol C Tables 4.2.6.8 and 6.1.1.4'
Cl Cl .1484 .1585 'International Tables Vol C Tables 4.2.6.8 and 6.1.1.4'
H H .0000 .0000 'International Tables Vol C Tables 4.2.6.8 and 6.1.1.4'
C C .0033 .0016 'International Tables Vol C Tables 4.2.6.8 and 6.1.1.4'

loop_
_geom_angle_atom_site_label_1
_geom_angle_atom_site_label_2
_geom_angle_atom_site_label_3
_geom_angle
_geom_angle_publ_flag
C1 O1 C32 117.65(16) no
C2 O2 C7 116.70(16) no
C8 O3 C9 117.42(17) no
C10 O4 C15 117.01(16) no
C16 O5 C17 116.51(16) no
C18 O6 C23 117.08(16) no
C24 O7 C25 116.46(16) no
C26 O8 C31 116.94(16) no
C41 O11 C72 117.41(16) no
C42 O12 C47 115.75(15) no
C48 O13 C49 117.27(15) no
C50 O14 C55 116.67(16) no
C56 O15 C57 117.40(15) no
C58 O16 C63 116.89(16) no
C64 O17 C65 117.37(16) no
C66 O18 C71 116.95(16) no
O1 C1 C6 125.3(2) no
C2 C1 C6 119.6(2) no
O1 C1 C2 115.01(18) no
C1 C2 C3 119.8(2) no
O2 C2 C1 115.35(19) no
O2 C2 C3 124.86(19) no
C2 C3 C4 119.9(2) no
C3 C4 C5 120.3(2) no
C4 C5 C6 120.4(2) no
C1 C6 C5 119.9(2) no
O2 C7 C8 108.71(18) no
O3 C8 C7 107.00(18) no
O3 C9 C14 125.4(2) no
C10 C9 C14 119.6(2) no
O3 C9 C10 115.00(19) no
C9 C10 C11 119.8(2) no
O4 C10 C9 115.01(18) no
O4 C10 C11 125.2(2) no
C10 C11 C12 119.9(2) no
C11 C12 C13 120.2(2) no
C12 C13 C14 120.5(2) no
C9 C14 C13 120.0(2) no
O4 C15 C16 107.44(17) no
O5 C16 C15 108.06(17) no
C18 C17 C22 119.65(19) no
O5 C17 C22 124.92(19) no
O5 C17 C18 115.43(18) no
O6 C18 C17 114.51(18) no
O6 C18 C19 125.50(19) no
C17 C18 C19 119.99(19) no
C18 C19 C20 119.7(2) no
C19 C20 C21 120.2(2) no
C20 C21 C22 120.5(2) no
C17 C22 C21 119.9(2) no
O6 C23 C24 107.41(17) no
O7 C24 C23 107.54(17) no
C26 C25 C30 119.74(19) no
O7 C25 C30 124.8(2) no
O7 C25 C26 115.49(18) no
O8 C26 C25 115.27(18) no
O8 C26 C27 125.3(2) no
C25 C26 C27 119.4(2) no
C26 C27 C28 119.8(2) no
C27 C28 C29 120.8(2) no
C28 C29 C30 120.0(2) no
C25 C30 C29 120.2(2) no
O8 C31 C32 108.33(18) no
O1 C32 C31 107.78(17) no
C4 C3 H3 120.02 no
C2 C3 H3 120.07 no
C5 C4 H4 119.87 no
C3 C4 H4 119.79 no
C6 C5 H5 119.82 no
C4 C5 H5 119.79 no
C1 C6 H6 120.10 no
C5 C6 H6 120.00 no
O2 C7 H7B 109.97 no
H7A C7 H7B 108.35 no
O2 C7 H7A 109.91 no
C8 C7 H7A 109.94 no
C8 C7 H7B 109.97 no
C7 C8 H8B 110.37 no
O3 C8 H8B 110.35 no
O3 C8 H8A 110.36 no
H8A C8 H8B 108.47 no
C7 C8 H8A 110.30 no
C10 C11 H11 120.02 no
C12 C11 H11 120.05 no
C13 C12 H12 119.90 no
C11 C12 H12 119.91 no
C12 C13 H13 119.74 no
C14 C13 H13 119.78 no
C9 C14 H14 119.98 no
C13 C14 H14 120.06 no
O4 C15 H15B 110.25 no
C16 C15 H15A 110.20 no
C16 C15 H15B 110.21 no
O4 C15 H15A 110.21 no
H15A C15 H15B 108.53 no
H16A C16 H16B 108.38 no
O5 C16 H16A 110.16 no
C15 C16 H16B 110.11 no
C15 C16 H16A 110.05 no
O5 C16 H16B 110.08 no
C20 C19 H19 120.15 no
C18 C19 H19 120.13 no
C19 C20 H20 119.85 no
C21 C20 H20 119.91 no
C20 C21 H21 119.72 no
C22 C21 H21 119.77 no
C17 C22 H22 120.06 no
C21 C22 H22 120.06 no
H23A C23 H23B 108.48 no
C24 C23 H23B 110.23 no
C24 C23 H23A 110.25 no
O6 C23 H23A 110.26 no
O6 C23 H23B 110.21 no
C23 C24 H24A 110.21 no
C23 C24 H24B 110.17 no
H24A C24 H24B 108.52 no
O7 C24 H24A 110.18 no
O7 C24 H24B 110.22 no
C26 C27 H27 120.11 no
C28 C27 H27 120.07 no
C27 C28 H28 119.56 no
C29 C28 H28 119.60 no
C30 C29 H29 119.91 no
C28 C29 H29 120.07 no
C25 C30 H30 119.90 no
C29 C30 H30 119.95 no
H31A C31 H31B 108.31 no
O8 C31 H31A 110.05 no
C32 C31 H31B 110.06 no
C32 C31 H31A 110.03 no
O8 C31 H31B 110.06 no
O1 C32 H32B 110.17 no
C31 C32 H32A 110.12 no
C31 C32 H32B 110.13 no
H32A C32 H32B 108.44 no
O1 C32 H32A 110.20 no
O11 C41 C46 125.79(18) no
C42 C41 C46 119.54(18) no
O11 C41 C42 114.67(17) no
O12 C42 C41 115.02(17) no
O12 C42 C43 125.19(18) no
C41 C42 C43 119.79(18) no
C42 C43 C44 120.1(2) no
C43 C44 C45 120.5(2) no
C44 C45 C46 119.9(2) no
C41 C46 C45 120.24(19) no
O12 C47 C48 108.41(16) no
O13 C48 C47 106.81(16) no
C50 C49 C54 119.87(19) no
O13 C49 C50 114.77(17) no
O13 C49 C54 125.36(19) no
O14 C50 C51 125.23(19) no
C49 C50 C51 119.51(18) no
O14 C50 C49 115.26(17) no
C50 C51 C52 119.9(2) no
C51 C52 C53 120.6(2) no
C52 C53 C54 119.9(2) no
C49 C54 C53 120.1(2) no
O14 C55 C56 108.53(17) no
O15 C56 C55 107.39(15) no
O15 C57 C58 114.81(18) no
O15 C57 C62 125.37(19) no
C58 C57 C62 119.82(19) no
C57 C58 C59 119.82(19) no
O16 C58 C59 125.20(19) no
O16 C58 C57 114.98(17) no
C58 C59 C60 119.8(2) no
C59 C60 C61 120.3(2) no
C60 C61 C62 120.6(2) no
C57 C62 C61 119.7(2) no
O16 C63 C64 108.30(17) no
O17 C64 C63 107.80(17) no
O17 C65 C66 114.88(18) no
O17 C65 C70 125.62(19) no
C66 C65 C70 119.50(18) no
O18 C66 C67 125.70(19) no
C65 C66 C67 119.80(19) no
O18 C66 C65 114.50(17) no
C66 C67 C68 120.0(2) no
C67 C68 C69 120.1(2) no
C68 C69 C70 120.4(2) no
C65 C70 C69 120.2(2) no
O18 C71 C72 107.56(17) no
O11 C72 C71 106.75(17) no
C42 C43 H43 119.97 no
C44 C43 H43 119.98 no
C43 C44 H44 119.74 no
C45 C44 H44 119.77 no
C44 C45 H45 120.03 no
C46 C45 H45 120.10 no
C45 C46 H46 119.86 no
C41 C46 H46 119.90 no
O12 C47 H47A 110.00 no
H47A C47 H47B 108.42 no
C48 C47 H47B 109.98 no
O12 C47 H47B 110.04 no
C48 C47 H47A 109.99 no
C47 C48 H48A 110.31 no
O13 C48 H48B 110.33 no
C47 C48 H48B 110.39 no
H48A C48 H48B 108.62 no
O13 C48 H48A 110.37 no
C50 C51 H51 120.04 no
C52 C51 H51 120.02 no
C51 C52 H52 119.69 no
C53 C52 H52 119.72 no
C54 C53 H53 120.02 no
C52 C53 H53 120.04 no
C49 C54 H54 119.96 no
C53 C54 H54 119.96 no
H55A C55 H55B 108.38 no
O14 C55 H55A 109.99 no
O14 C55 H55B 109.99 no
C56 C55 H55A 109.97 no
C56 C55 H55B 109.99 no
O15 C56 H56B 110.17 no
C55 C56 H56A 110.25 no
O15 C56 H56A 110.21 no
C55 C56 H56B 110.26 no
H56A C56 H56B 108.56 no
C58 C59 H59 120.11 no
C60 C59 H59 120.08 no
C61 C60 H60 119.87 no
C59 C60 H60 119.88 no
C60 C61 H61 119.71 no
C62 C61 H61 119.71 no
C61 C62 H62 120.17 no
C57 C62 H62 120.12 no
C64 C63 H63A 109.99 no
O16 C63 H63B 110.04 no
C64 C63 H63B 110.05 no
H63A C63 H63B 108.41 no
O16 C63 H63A 110.05 no
O17 C64 H64A 110.11 no
O17 C64 H64B 110.15 no
C63 C64 H64A 110.19 no
C63 C64 H64B 110.14 no
H64A C64 H64B 108.45 no
C68 C67 H67 120.00 no
C66 C67 H67 119.97 no
C67 C68 H68 119.98 no
C69 C68 H68 119.97 no
C70 C69 H69 119.83 no
C68 C69 H69 119.80 no
C69 C70 H70 119.84 no
C65 C70 H70 119.92 no
O18 C71 H71B 110.16 no
C72 C71 H71A 110.19 no
O18 C71 H71A 110.17 no
C72 C71 H71B 110.19 no
H71A C71 H71B 108.56 no
H72A C72 H72B 108.64 no
C71 C72 H72A 110.39 no
C71 C72 H72B 110.33 no
O11 C72 H72A 110.36 no
O11 C72 H72B 110.37 no
Cl3 C75 C76 104.1(4) no
Cl3A C75A C76A 106.1(3) no
Cl4 C76 C75 108.5(4) no
Cl4A C76A C75A 106.4(4) no
Cl3 C75 H75A 110.91 no
Cl3 C75 H75B 110.96 no
C76 C75 H75A 110.90 no
C76 C75 H75B 110.97 no
H75A C75 H75B 108.93 no
Cl3A C75A H75C 110.54 no
Cl3A C75A H75D 110.47 no
C76A C75A H75C 110.52 no
C76A C75A H75D 110.49 no
H75C C75A H75D 108.67 no
Cl4 C76 H76A 110.07 no
Cl4 C76 H76B 109.95 no
C75 C76 H76A 110.05 no
C75 C76 H76B 110.02 no
H76A C76 H76B 108.27 no
Cl4A C76A H76C 110.51 no
Cl4A C76A H76D 110.50 no
H76C C76A H76D 108.66 no
Cl1 C73 C74 110.5(3) no
Cl2 C74 C73 111.1(3) no
Cl1 C73 H73A 109.54 no
Cl1 C73 H73B 109.57 no
C74 C73 H73A 109.54 no
C74 C73 H73B 109.56 no
H73A C73 H73B 108.05 no
Cl2 C74 H74A 109.41 no
Cl2 C74 H74B 109.45 no
C73 C74 H74A 109.49 no
C73 C74 H74B 109.42 no
H74A C74 H74B 107.96 no
Cl5 C77 C78 108.5(3) no
Cl6 C78 C77 106.9(3) no
Cl5 C77 H77A 109.90 no
Cl5 C77 H77B 109.94 no
C78 C77 H77A 110.07 no
C78 C77 H77B 110.07 no
H77A C77 H77B 108.36 no
Cl6 C78 H78A 110.29 no
Cl6 C78 H78B 110.32 no
C77 C78 H78A 110.37 no
C77 C78 H78B 110.31 no
H78A C78 H78B 108.65 no
Cl8 C79 C80 109.3(2) no
Cl7 C80 C79 106.9(2) no
Cl8 C79 H79A 109.76 no
Cl8 C79 H79B 109.78 no
C80 C79 H79A 109.90 no
C80 C79 H79B 109.78 no
H79A C79 H79B 108.26 no
Cl7 C80 H80A 110.30 no
Cl7 C80 H80B 110.36 no
C79 C80 H80A 110.35 no
C79 C80 H80B 110.36 no
H80A C80 H80B 108.57 no
Cl9 C81 C82 112.6(2) no
Cl10 C82 C81 109.56(19) no
Cl9 C81 H81A 109.11 no
Cl9 C81 H81B 109.10 no
C82 C81 H81A 109.07 no
C82 C81 H81B 109.09 no
H81A C81 H81B 107.77 no
Cl10 C82 H82A 109.70 no
Cl10 C82 H82B 109.75 no
C81 C82 H82A 109.73 no
C81 C82 H82B 109.73 no
H82A C82 H82B 108.35 no
Cl11 C83 C84 106.99(18) no
Cl12 C84 C83 109.81(18) no
Cl11 C83 H83A 110.33 no
Cl11 C83 H83B 110.28 no
C84 C83 H83A 110.32 no
C84 C83 H83B 110.34 no
H83A C83 H83B 108.58 no
Cl12 C84 H84A 109.68 no
Cl12 C84 H84B 109.66 no
C83 C84 H84A 109.74 no
C83 C84 H84B 109.71 no
H84A C84 H84B 108.23 no
Cl1A C73A C74A 113.3(9) no
Cl2A C74A C73A 111.7(9) no
Cl1A C73A H73C 108.90 no
Cl1A C73A H73D 108.82 no
C74A C73A H73C 108.97 no
C74A C73A H73D 108.90 no
H73C C73A H73D 107.78 no
Cl2A C74A H74C 109.30 no
Cl2A C74A H74D 109.33 no
C73A C74A H74C 109.29 no
C73A C74A H74D 109.32 no
H74C C74A H74D 107.85 no
Cl5A C77A C78A 104.6(4) no
Cl6A C78A C77A 108.9(4) no
Cl5A C77A H77C 110.73 no
Cl5A C77A H77D 110.71 no
C78A C77A H77C 110.92 no
C78A C77A H77D 110.93 no
H77C C77A H77D 108.90 no
Cl6A C78A H78C 109.84 no
Cl6A C78A H78D 109.87 no
C77A C78A H78C 109.93 no
C77A C78A H78D 109.93 no
H78C C78A H78D 108.34 no
Cl8A C79A C80A 106.8(7) no
Cl7A C80A C79A 113.2(7) no
Cl8A C79A H79C 110.42 no
Cl8A C79A H79D 110.38 no
C80A C79A H79C 110.32 no
C80A C79A H79D 110.37 no
H79C C79A H79D 108.57 no
Cl7A C80A H80C 108.84 no
Cl7A C80A H80D 108.91 no
C79A C80A H80C 108.98 no
C79A C80A H80D 109.00 no
H80C C80A H80D 107.79 no

loop_
_geom_bond_atom_site_label_1
_geom_bond_atom_site_label_2
_geom_bond_site_symmetry_1
_geom_bond_site_symmetry_2
_geom_bond_distance
_geom_bond_publ_flag
Cl3 C75 . . 1.816(7) no
Cl3A C75A . . 1.839(5) no
Cl4 C76 . . 1.821(6) no
Cl4A C76A . . 1.810(5) no
Cl1 C73 . . 1.782(4) no
Cl2 C74 . . 1.777(4) no
Cl5 C77 . . 1.826(5) no
Cl6 C78 . . 1.768(4) no
Cl7 C80 . . 1.765(3) no
Cl8 C79 . . 1.824(3) no
Cl9 C81 . . 1.774(3) no
Cl10 C82 . . 1.807(3) no
Cl11 C83 . . 1.795(3) no
Cl12 C84 . . 1.795(3) no
Cl1A C73A . . 1.760(11) no
Cl2A C74A . . 1.739(12) no
Cl5A C77A . . 1.782(5) no
Cl6A C78A . . 1.841(6) no
Cl7A C80A . . 1.862(10) no
Cl8A C79A . . 1.702(10) no
O1 C32 . . 1.429(3) no
O1 C1 . . 1.369(3) no
O2 C7 . . 1.430(3) no
O2 C2 . . 1.365(3) no
O3 C9 . . 1.364(3) no
O3 C8 . . 1.428(3) no
O4 C15 . . 1.430(3) no
O4 C10 . . 1.368(3) no
O5 C17 . . 1.362(3) no
O5 C16 . . 1.435(3) no
O6 C23 . . 1.430(3) no
O6 C18 . . 1.367(2) no
O7 C25 . . 1.365(2) no
O7 C24 . . 1.434(3) no
O8 C26 . . 1.370(3) no
O8 C31 . . 1.431(3) no
O11 C72 . . 1.435(3) no
O11 C41 . . 1.365(2) no
O12 C42 . . 1.367(2) no
O12 C47 . . 1.434(2) no
O13 C49 . . 1.368(2) no
O13 C48 . . 1.431(3) no
O14 C55 . . 1.432(3) no
O14 C50 . . 1.368(2) no
O15 C56 . . 1.436(2) no
O15 C57 . . 1.368(2) no
O16 C63 . . 1.430(3) no
O16 C58 . . 1.367(2) no
O17 C64 . . 1.432(3) no
O17 C65 . . 1.364(2) no
O18 C71 . . 1.431(3) no
O18 C66 . . 1.369(3) no
C1 C2 . . 1.410(3) no
C1 C6 . . 1.382(3) no
C2 C3 . . 1.387(3) no
C3 C4 . . 1.390(3) no
C4 C5 . . 1.374(4) no
C5 C6 . . 1.396(4) no
C7 C8 . . 1.500(3) no
C9 C14 . . 1.386(3) no
C9 C10 . . 1.407(3) no
C10 C11 . . 1.385(3) no
C11 C12 . . 1.395(4) no
C12 C13 . . 1.374(4) no
C13 C14 . . 1.391(3) no
C15 C16 . . 1.497(3) no
C17 C18 . . 1.410(3) no
C17 C22 . . 1.386(3) no
C18 C19 . . 1.384(3) no
C19 C20 . . 1.398(3) no
C20 C21 . . 1.376(3) no
C21 C22 . . 1.393(3) no
C23 C24 . . 1.504(3) no
C25 C26 . . 1.411(3) no
C25 C30 . . 1.388(3) no
C26 C27 . . 1.391(3) no
C27 C28 . . 1.392(4) no
C28 C29 . . 1.372(4) no
C29 C30 . . 1.394(3) no
C31 C32 . . 1.497(3) no
C3 H3 . . .9504 no
C4 H4 . . .9503 no
C5 H5 . . .9505 no
C6 H6 . . .9501 no
C7 H7A . . .9899 no
C7 H7B . . .9902 no
C8 H8B . . .9902 no
C8 H8A . . .9895 no
C11 H11 . . .9496 no
C12 H12 . . .9496 no
C13 H13 . . .9496 no
C14 H14 . . .9505 no
C15 H15B . . .9896 no
C15 H15A . . .9894 no
C16 H16A . . .9903 no
C16 H16B . . .9902 no
C19 H19 . . .9507 no
C20 H20 . . .9508 no
C21 H21 . . .9500 no
C22 H22 . . .9499 no
C23 H23A . . .9904 no
C23 H23B . . .9896 no
C24 H24B . . .9904 no
C24 H24A . . .9895 no
C27 H27 . . .9505 no
C28 H28 . . .9496 no
C29 H29 . . .9501 no
C30 H30 . . .9497 no
C31 H31B . . .9894 no
C31 H31A . . .9892 no
C32 H32B . . .9907 no
C32 H32A . . .9902 no
C41 C42 . . 1.419(3) no
C41 C46 . . 1.379(3) no
C42 C43 . . 1.380(3) no
C43 C44 . . 1.394(3) no
C44 C45 . . 1.378(3) no
C45 C46 . . 1.402(3) no
C47 C48 . . 1.501(3) no
C49 C50 . . 1.410(3) no
C49 C54 . . 1.384(3) no
C50 C51 . . 1.388(3) no
C51 C52 . . 1.393(3) no
C52 C53 . . 1.377(3) no
C53 C54 . . 1.397(3) no
C55 C56 . . 1.500(3) no
C57 C58 . . 1.411(3) no
C57 C62 . . 1.386(3) no
C58 C59 . . 1.387(3) no
C59 C60 . . 1.401(3) no
C60 C61 . . 1.372(3) no
C61 C62 . . 1.400(3) no
C63 C64 . . 1.497(3) no
C65 C66 . . 1.412(3) no
C65 C70 . . 1.385(3) no
C66 C67 . . 1.385(3) no
C67 C68 . . 1.400(3) no
C68 C69 . . 1.375(3) no
C69 C70 . . 1.394(3) no
C71 C72 . . 1.503(3) no
C43 H43 . . .9500 no
C44 H44 . . .9506 no
C45 H45 . . .9497 no
C46 H46 . . .9498 no
C47 H47A . . .9903 no
C47 H47B . . .9900 no
C48 H48A . . .9904 no
C48 H48B . . .9905 no
C51 H51 . . .9503 no
C52 H52 . . .9503 no
C53 H53 . . .9504 no
C54 H54 . . .9498 no
C55 H55B . . .9888 no
C55 H55A . . .9899 no
C56 H56A . . .9889 no
C56 H56B . . .9896 no
C59 H59 . . .9506 no
C60 H60 . . .9503 no
C61 H61 . . .9495 no
C62 H62 . . .9490 no
C63 H63B . . .9905 no
C63 H63A . . .9905 no
C64 H64B . . .9899 no
C64 H64A . . .9893 no
C67 H67 . . .9504 no
C68 H68 . . .9510 no
C69 H69 . . .9513 no
C70 H70 . . .9498 no
C71 H71A . . .9899 no
C71 H71B . . .9904 no
C72 H72A . . .9889 no
C72 H72B . . .9899 no
C75 C76 . . 1.503(8) no
C75A C76A . . 1.484(8) no
C75 H75A . . .9898 no
C75 H75B . . .9901 no
C75A H75D . . .9894 no
C75A H75C . . .9882 no
C76 H76A . . .9901 no
C76 H76B . . .9915 no
C76A H76D . . .9892 no
C76A H76C . . .9898 no
C73 C74 . . 1.502(7) no
C73 H73A . . .9895 no
C73 H73B . . .9903 no
C74 H74B . . .9902 no
C74 H74A . . .9896 no
C77 C78 . . 1.497(7) no
C77 H77A . . .9889 no
C77 H77B . . .9895 no
C78 H78B . . .9904 no
C78 H78A . . .9901 no
C79 C80 . . 1.506(4) no
C79 H79A . . .9896 no
C79 H79B . . .9902 no
C80 H80B . . .9888 no
C80 H80A . . .9892 no
C81 C82 . . 1.496(4) no
C81 H81A . . .9899 no
C81 H81B . . .9908 no
C82 H82B . . .9893 no
C82 H82A . . .9895 no
C83 C84 . . 1.493(4) no
C83 H83A . . .9898 no
C83 H83B . . .9908 no
C84 H84A . . .9907 no
C84 H84B . . .9900 no
C73A C74A . . 1.450(17) no
C73A H73C . . .9899 no
C73A H73D . . .9904 no
C74A H74D . . .9904 no
C74A H74C . . .9909 no
C77A C78A . . 1.486(8) no
C77A H77C . . .9901 no
C77A H77D . . .9904 no
C78A H78D . . .9899 no
C78A H78C . . .9898 no
C79A C80A . . 1.486(15) no
C79A H79C . . .9903 no
C79A H79D . . .9904 no
C80A H80C . . .9908 no
C80A H80D . . .9902 no

loop_
_geom_hbond_atom_site_label_D
_geom_hbond_atom_site_label_H
_geom_hbond_atom_site_label_A
_geom_hbond_site_symmetry_A
_geom_hbond_distance_DH
_geom_hbond_distance_HA
_geom_hbond_distance_DA
_geom_hbond_angle_DHA
_geom_hbond_publ_flag
C75 H75A O8 . .99 2.44 3.302(6) 145 yes
C75 H75B O3 . .99 2.55 3.385(7) 142 yes
C78 H78A O1 . .99 2.51 3.389(5) 147 yes
C78 H78B O6 . .99 2.46 3.310(4) 143 yes
C80 H80B O15 . .99 2.58 3.351(3) 134 yes
C83 H83A O17 . .99 2.55 3.391(3) 142 yes
C83 H83B O14 . .99 2.57 3.404(3) 142 yes
C3 H3 Cg8 . .95 2.90 3.788(3) 155 yes
C15 H15A Cg5 1_455 .99 2.94 3.399(2) 109 yes
C15 H15B Cg5 1_455 .99 3.09 3.399(2) 99 yes
C23 H23A Cg4 2_776 .99 3.24 3.354(2) 88 yes
C23 H23B Cg4 2_776 .99 2.71 3.354(2) 123 yes
C27 H27 Cg1 2_876 .95 3.19 4.124(3) 167 yes
C43 H43 Cg6 2_985 .95 2.77 3.684(2) 162 yes
C51 H51 Cg7 2_885 .95 2.76 3.679(2) 164 yes
C59 H59 Cg2 . .95 3.23 4.144(2) 162 yes
C71 H71B Cg3 1_655 .99 2.76 3.458(2) 128 yes
C77 H77A Cg1 . .99 2.90 3.611(5) 129 yes
C77 H77B Cg3 . .99 2.83 3.605(6) 136 yes
C79 H79A Cg5 . .99 2.92 3.682(3) 135 yes
C79 H79B Cg7 . .99 2.85 3.639(3) 137 yes
C84 H84A Cg8 . .99 2.82 3.575(3) 134 yes
C84 H84B Cg6 . .99 2.92 3.690(3) 135 yes
C78A H78C Cg3 . .99 2.98 3.725(6) 133 yes
C78A H78D Cg1 . .99 2.80 3.583(6) 136 yes
C80A H80C Cg7 . .99 2.86 3.641(11) 137 yes
C80A H80D Cg5 . .99 2.82 3.574(11) 133 yes

loop_
_geom_torsion_atom_site_label_1
_geom_torsion_atom_site_label_2
_geom_torsion_atom_site_label_3
_geom_torsion_atom_site_label_4
_geom_torsion
_geom_torsion_publ_flag
C32 O1 C1 C2 176.46(19) yes
C1 O1 C32 C31 174.15(18) yes
C32 O1 C1 C6 -4.4(3) no
C7 O2 C2 C1 -177.95(19) yes
C7 O2 C2 C3 2.3(3) no
C2 O2 C7 C8 -175.11(18) yes
C8 O3 C9 C14 4.9(3) no
C8 O3 C9 C10 -175.13(18) yes
C9 O3 C8 C7 -178.52(17) yes
C15 O4 C10 C9 175.41(18) yes
C15 O4 C10 C11 -4.8(3) no
C10 O4 C15 C16 179.31(17) yes
C16 O5 C17 C22 -1.9(3) no
C17 O5 C16 C15 179.96(17) yes
C16 O5 C17 C18 178.01(18) yes
C23 O6 C18 C19 5.5(3) no
C18 O6 C23 C24 -178.72(17) yes
C23 O6 C18 C17 -173.90(18) yes
C24 O7 C25 C30 2.4(3) no
C25 O7 C24 C23 -179.10(17) yes
C24 O7 C25 C26 -176.81(18) yes
C31 O8 C26 C27 -4.4(3) no
C31 O8 C26 C25 174.84(18) yes
C26 O8 C31 C32 179.68(17) yes
C41 O11 C72 C71 -177.49(17) yes
C72 O11 C41 C46 4.7(3) no
C72 O11 C41 C42 -175.44(18) yes
C47 O12 C42 C41 -178.80(17) yes
C42 O12 C47 C48 172.20(17) yes
C47 O12 C42 C43 1.0(3) no
C48 O13 C49 C54 -3.9(3) no
C49 O13 C48 C47 179.82(16) yes
C48 O13 C49 C50 175.72(17) yes
C55 O14 C50 C51 4.0(3) no
C55 O14 C50 C49 -176.73(17) yes
C50 O14 C55 C56 -176.43(16) yes
C56 O15 C57 C58 -174.93(18) yes
C57 O15 C56 C55 179.16(17) yes
C56 O15 C57 C62 4.7(3) no
C63 O16 C58 C57 176.97(18) yes
C58 O16 C63 C64 177.67(17) yes
C63 O16 C58 C59 -3.3(3) no
C65 O17 C64 C63 177.83(17) yes
C64 O17 C65 C70 -5.6(3) no
C64 O17 C65 C66 174.69(17) yes
C71 O18 C66 C67 3.6(3) no
C71 O18 C66 C65 -176.56(17) yes
C66 O18 C71 C72 -174.92(17) yes
C2 C1 C6 C5 1.2(4) no
O1 C1 C6 C5 -177.9(2) no
O1 C1 C2 C3 178.7(2) no
C6 C1 C2 C3 -.5(3) no
O1 C1 C2 O2 -1.0(3) yes
C6 C1 C2 O2 179.7(2) no
O2 C2 C3 C4 179.1(2) no
C1 C2 C3 C4 -.6(3) no
C2 C3 C4 C5 1.0(4) no
C3 C4 C5 C6 -.2(4) no
C4 C5 C6 C1 -.9(4) no
O2 C7 C8 O3 78.0(2) yes
O3 C9 C10 O4 .8(3) yes
C14 C9 C10 O4 -179.25(19) no
C10 C9 C14 C13 -.6(3) no
O3 C9 C10 C11 -179.1(2) no
C14 C9 C10 C11 .9(3) no
O3 C9 C14 C13 179.4(2) no
C9 C10 C11 C12 -.3(3) no
O4 C10 C11 C12 179.9(2) no
C10 C11 C12 C13 -.7(4) no
C11 C12 C13 C14 1.0(4) no
C12 C13 C14 C9 -.4(4) no
O4 C15 C16 O5 -79.5(2) yes
O5 C17 C18 C19 179.19(19) no
C18 C17 C22 C21 1.1(3) no
C22 C17 C18 O6 178.59(19) no
O5 C17 C22 C21 -179.0(2) no
C22 C17 C18 C19 -.9(3) no
O5 C17 C18 O6 -1.3(3) yes
C17 C18 C19 C20 -.2(3) no
O6 C18 C19 C20 -179.6(2) no
C18 C19 C20 C21 1.0(3) no
C19 C20 C21 C22 -.7(4) no
C20 C21 C22 C17 -.3(3) no
O6 C23 C24 O7 76.0(2) yes
C26 C25 C30 C29 -.3(3) no
O7 C25 C26 O8 .4(3) yes
O7 C25 C30 C29 -179.5(2) no
C30 C25 C26 O8 -178.86(19) no
C30 C25 C26 C27 .4(3) no
O7 C25 C26 C27 179.7(2) no
C25 C26 C27 C28 -.3(4) no
O8 C26 C27 C28 178.9(2) no
C26 C27 C28 C29 .0(4) no
C27 C28 C29 C30 .1(4) no
C28 C29 C30 C25 .0(4) no
O8 C31 C32 O1 -77.3(2) yes
C42 C41 C46 C45 -.5(3) no
C46 C41 C42 C43 -.6(3) no
O11 C41 C46 C45 179.4(2) no
O11 C41 C42 O12 -.6(3) yes
O11 C41 C42 C43 179.51(19) no
C46 C41 C42 O12 179.22(19) no
C41 C42 C43 C44 1.2(3) no
O12 C42 C43 C44 -178.6(2) no
C42 C43 C44 C45 -.7(3) no
C43 C44 C45 C46 -.4(3) no
C44 C45 C46 C41 1.0(3) no
O12 C47 C48 O13 -79.68(19) yes
O13 C49 C54 C53 -178.29(19) no
C54 C49 C50 O14 178.51(18) no
O13 C49 C50 O14 -1.1(2) yes
O13 C49 C50 C51 178.21(18) no
C54 C49 C50 C51 -2.2(3) no
C50 C49 C54 C53 2.1(3) no
C49 C50 C51 C52 .2(3) no
O14 C50 C51 C52 179.43(19) no
C50 C51 C52 C53 1.9(3) no
C51 C52 C53 C54 -1.9(3) no
C52 C53 C54 C49 -.1(3) no
O14 C55 C56 O15 78.5(2) yes
C58 C57 C62 C61 -.5(3) no
O15 C57 C58 O16 -.7(3) yes
C62 C57 C58 O16 179.70(19) no
O15 C57 C58 C59 179.60(19) no
O15 C57 C62 C61 179.9(2) no
C62 C57 C58 C59 .0(3) no
C57 C58 C59 C60 .5(3) no
O16 C58 C59 C60 -179.2(2) no
C58 C59 C60 C61 -.3(3) no
C59 C60 C61 C62 -.2(3) no
C60 C61 C62 C57 .7(3) no
O16 C63 C64 O17 -76.9(2) yes
C66 C65 C70 C69 .0(3) no
O17 C65 C66 O18 .3(3) yes
O17 C65 C70 C69 -179.7(2) no
O17 C65 C66 C67 -179.90(18) no
C70 C65 C66 C67 .4(3) no
C70 C65 C66 O18 -179.42(18) no
O18 C66 C67 C68 179.0(2) no
C65 C66 C67 C68 -.8(3) no
C66 C67 C68 C69 .7(3) no
C67 C68 C69 C70 -.3(3) no
C68 C69 C70 C65 .0(3) no
O18 C71 C72 O11 79.5(2) yes
Cl1 C73 C74 Cl2 -66.3(4) yes
Cl3 C75 C76 Cl4 -178.8(3) yes
Cl3A C75A C76A Cl4A -175.8(2) no
Cl5 C77 C78 Cl6 179.2(2) yes
Cl8 C79 C80 Cl7 179.28(14) yes
Cl9 C81 C82 Cl10 64.2(2) yes
Cl11 C83 C84 Cl12 178.98(13) yes
